data_7252052
loop_
_publ_author_name
'Li, Xiaochun'
'Wong, Joanne W. L.'
'Wang, Mengmeng'
'Draoui, Youssef'
'Wolff, Mariusz'
'Robeyns, Koen'
'Rotaru, Aurelian'
'Garcia, Yann'

_publ_section_title
;
 Crystal engineering of p-sulfocinnamic acid into mononuclear cationic
 Fe(ii), Co(ii) and Fe(iii) complexes
;
_journal_name_full CrystEngComm
_journal_paper_doi 10.1039/D6CE00068A
_journal_year 2026
_chemical_formula_moiety 'C30 H24 Co N6, 2(C9 H7 O5 S), 2(C H4 O)'
_chemical_formula_sum 'C50 H46 Co N6 O12 S2'
_chemical_formula_weight 1045.98
_space_group_crystal_system monoclinic
_space_group_IT_number 15
_space_group_name_Hall '-C 2yc'
_space_group_name_H-M_alt 'C 1 2/c 1'
_atom_sites_solution_hydrogens geom
_atom_sites_solution_primary dual
_audit_creation_method SHELXL-2019/3
_audit_update_record
;
2025-12-18 deposited with the CCDC.	2026-05-11 downloaded from the CCDC.
;
_cell_angle_alpha 90
_cell_angle_beta 99.191(4)
_cell_angle_gamma 90
_cell_formula_units_Z 4
_cell_length_a 22.1092(9)
_cell_length_b 12.0224(4)
_cell_length_c 18.1003(6)
_cell_measurement_reflns_used 8533
_cell_measurement_temperature 100(2)
_cell_measurement_theta_max 26.4740
_cell_measurement_theta_min 2.6990
_cell_volume 4749.4(3)
_computing_cell_refinement
;
CrysAlisPro, Agilent Technologies,
Version 1.171.37.35 (release 13-08-2014 CrysAlis171 .NET)
(compiled Aug 13 2014,18:06:01)
;
_computing_data_collection MAR
_computing_data_reduction
;
CrysAlisPro, Agilent Technologies,
Version 1.171.37.35 (release 13-08-2014 CrysAlis171 .NET)
(compiled Aug 13 2014,18:06:01)
;
_computing_molecular_graphics 'MERCURY (Macrae et al., 2008)'
_computing_publication_material
;
'MERCURY (Macrae et al., 2008), Platon (Spek, 2009)'
;
_computing_structure_refinement 'SHELXL-2019/3 (Sheldrick, 2019)'
_computing_structure_solution 'SHELXT (Sheldrick, 2015)'
_diffrn_ambient_temperature 100(2)
_diffrn_measured_fraction_theta_full 0.996
_diffrn_measured_fraction_theta_max 0.985
_diffrn_measurement_device_type 'MAR345 image plate'
_diffrn_measurement_method
;
'90 images, \D\F 2.0\% '
;
_diffrn_radiation_type MoK\a
_diffrn_radiation_wavelength 0.71073
_diffrn_reflns_av_R_equivalents 0.0279
_diffrn_reflns_av_unetI/netI 0.0446
_diffrn_reflns_Laue_measured_fraction_full 0.996
_diffrn_reflns_Laue_measured_fraction_max 0.985
_diffrn_reflns_limit_h_max 27
_diffrn_reflns_limit_h_min -26
_diffrn_reflns_limit_k_max 14
_diffrn_reflns_limit_k_min -14
_diffrn_reflns_limit_l_max 22
_diffrn_reflns_limit_l_min -22
_diffrn_reflns_number 16947
_diffrn_reflns_point_group_measured_fraction_full 0.996
_diffrn_reflns_point_group_measured_fraction_max 0.985
_diffrn_reflns_theta_full 25.242
_diffrn_reflns_theta_max 26.463
_diffrn_reflns_theta_min 2.874
_diffrn_source 'Incoatec microfocus source'
_exptl_absorpt_coefficient_mu 0.521
_exptl_absorpt_correction_T_max 0.7454
_exptl_absorpt_correction_T_min 0.6481
_exptl_absorpt_correction_type multi-scan
_exptl_absorpt_process_details
;
 SADABS 2016/2: Krause, L., Herbst-Irmer, R., Sheldrick G.M. & Stalke D.,
 J. Appl. Cryst. 48 (2015) 3-10
;
_exptl_crystal_colour yellow-orange
_exptl_crystal_density_diffrn 1.463
_exptl_crystal_description rod
_exptl_crystal_F_000 2172
_exptl_crystal_recrystallization_method 'diffusion of diethylether into a MeOH solution of the compound'
_exptl_crystal_size_max 0.50
_exptl_crystal_size_mid 0.25
_exptl_crystal_size_min 0.18
_refine_diff_density_max 0.491
_refine_diff_density_min -0.426
_refine_diff_density_rms 0.055
_refine_ls_extinction_method none
_refine_ls_goodness_of_fit_ref 1.074
_refine_ls_hydrogen_treatment mixed
_refine_ls_matrix_type full
_refine_ls_number_parameters 325
_refine_ls_number_reflns 4828
_refine_ls_number_restraints 0
_refine_ls_restrained_S_all 1.074
_refine_ls_R_factor_all 0.0359
_refine_ls_R_factor_gt 0.0316
_refine_ls_shift/su_max 0.001
_refine_ls_shift/su_mean 0.000
_refine_ls_structure_factor_coef Fsqd
_refine_ls_weighting_details 'w=1/[\s^2^(Fo^2^)+(0.0408P)^2^+0.4971P] where P=(Fo^2^+2Fc^2^)/3'
_refine_ls_weighting_scheme calc
_refine_ls_wR_factor_gt 0.0848
_refine_ls_wR_factor_ref 0.0862
_reflns_Friedel_coverage 0.000
_reflns_number_gt 4209
_reflns_number_total 4828
_reflns_threshold_expression 'I > 2\s(I)'
_cod_data_source_file d6ce00068a2.cif
_cod_data_source_block yg_jw_Cobipi_100k_sad
_cod_original_sg_symbol_H-M 'C 2/c'
_cod_database_code 7252052
_shelx_shelxl_version_number 2019/3
_shelx_space_group_comment
;
The symmetry employed for this shelxl refinement is uniquely defined
by the following loop, which should always be used as a source of
symmetry information in preference to the above space-group names.
They are only intended as comments.
;

loop_
_space_group_symop_operation_xyz
'x, y, z'
'-x, y, -z+1/2'
'x+1/2, y+1/2, z'
'-x+1/2, y+1/2, -z+1/2'
'-x, -y, -z'
'x, -y, z-1/2'
'-x+1/2, -y+1/2, -z'
'x+1/2, -y+1/2, z-1/2'

loop_
_atom_site_label
_atom_site_type_symbol
_atom_site_fract_x
_atom_site_fract_y
_atom_site_fract_z
_atom_site_U_iso_or_equiv
_atom_site_adp_type
_atom_site_occupancy
_atom_site_site_symmetry_order
_atom_site_calc_flag
_atom_site_refinement_flags_posn
_atom_site_refinement_flags_adp
_atom_site_refinement_flags_occupancy
_atom_site_disorder_assembly
_atom_site_disorder_group
Co1 Co 0.500000 0.13032(2) 0.750000 0.01066(9) Uani 1 2 d S T P . .
N2 N 0.56727(6) 0.25399(11) 0.78392(8) 0.0131(3) Uani 1 1 d . . . . .
C3 C 0.59922(7) 0.30918(14) 0.73847(10) 0.0164(4) Uani 1 1 d . . . . .
H3 H 0.595246 0.286479 0.687655 0.020 Uiso 1 1 calc R U . . .
C4 C 0.63754(8) 0.39726(14) 0.76188(10) 0.0184(4) Uani 1 1 d . . . . .
H4 H 0.659037 0.434901 0.727893 0.022 Uiso 1 1 calc R U . . .
C5 C 0.64385(8) 0.42929(14) 0.83600(10) 0.0195(4) Uani 1 1 d . . . . .
H5 H 0.669575 0.490107 0.853705 0.023 Uiso 1 1 calc R U . . .
C6 C 0.61239(8) 0.37200(14) 0.88426(10) 0.0176(4) Uani 1 1 d . . . . .
H6 H 0.616959 0.391949 0.935640 0.021 Uiso 1 1 calc R U . . .
C7 C 0.57403(7) 0.28497(13) 0.85658(9) 0.0129(3) Uani 1 1 d . . . . .
C8 C 0.53597(7) 0.22287(13) 0.90341(9) 0.0136(3) Uani 1 1 d . . . . .
C9 C 0.53945(8) 0.24056(15) 0.97980(10) 0.0194(4) Uani 1 1 d . . . . .
H9 H 0.568684 0.291014 1.005233 0.023 Uiso 1 1 calc R U . . .
C10 C 0.49984(8) 0.18384(16) 1.01849(10) 0.0234(4) Uani 1 1 d . . . . .
H10 H 0.501013 0.195948 1.070561 0.028 Uiso 1 1 calc R U . . .
C11 C 0.45854(8) 0.10932(15) 0.98026(10) 0.0198(4) Uani 1 1 d . . . . .
H11 H 0.430571 0.070121 1.005444 0.024 Uiso 1 1 calc R U . . .
C12 C 0.45875(7) 0.09302(14) 0.90490(10) 0.0160(4) Uani 1 1 d . . . . .
H12 H 0.431298 0.039922 0.879167 0.019 Uiso 1 1 calc R U . . .
N13 N 0.49600(6) 0.14880(11) 0.86627(8) 0.0128(3) Uani 1 1 d . . . . .
N14 N 0.44163(6) -0.00853(11) 0.72086(7) 0.0122(3) Uani 1 1 d . . . . .
C15 C 0.46775(7) -0.11003(13) 0.73015(9) 0.0120(3) Uani 1 1 d . . . . .
C16 C 0.43711(8) -0.20658(14) 0.70435(9) 0.0159(3) Uani 1 1 d . . . . .
H16 H 0.456892 -0.276825 0.711226 0.019 Uiso 1 1 calc R U . . .
C17 C 0.37698(8) -0.19851(14) 0.66830(9) 0.0171(4) Uani 1 1 d . . . . .
H17 H 0.354755 -0.263330 0.650438 0.021 Uiso 1 1 calc R U . . .
C18 C 0.34988(7) -0.09472(14) 0.65874(9) 0.0155(3) Uani 1 1 d . . . . .
H18 H 0.308714 -0.087278 0.634385 0.019 Uiso 1 1 calc R U . . .
C19 C 0.38357(7) -0.00179(14) 0.68514(9) 0.0141(3) Uani 1 1 d . . . . .
H19 H 0.364942 0.069403 0.677747 0.017 Uiso 1 1 calc R U . . .
S21 S 0.20801(2) 0.17489(3) 0.63696(2) 0.01361(11) Uani 1 1 d . . . . .
O22 O 0.17480(6) 0.12401(9) 0.56861(7) 0.0214(3) Uani 1 1 d . . . . .
O23 O 0.17783(6) 0.15367(10) 0.70138(7) 0.0217(3) Uani 1 1 d . . . . .
O24 O 0.27220(6) 0.14707(10) 0.64929(8) 0.0268(3) Uani 1 1 d . . . . .
C25 C 0.20388(7) 0.32080(13) 0.62133(9) 0.0122(3) Uani 1 1 d . . . . .
C26 C 0.20756(7) 0.39056(14) 0.68289(9) 0.0150(3) Uani 1 1 d . . . . .
H26 H 0.210077 0.359858 0.731648 0.018 Uiso 1 1 calc R U . . .
C27 C 0.20756(7) 0.50496(14) 0.67346(9) 0.0152(3) Uani 1 1 d . . . . .
H27 H 0.210385 0.552201 0.715947 0.018 Uiso 1 1 calc R U . . .
C28 C 0.20346(7) 0.55136(13) 0.60233(9) 0.0133(3) Uani 1 1 d . . . . .
C29 C 0.20070(8) 0.47957(14) 0.54075(9) 0.0166(4) Uani 1 1 d . . . . .
H29 H 0.198721 0.509979 0.491974 0.020 Uiso 1 1 calc R U . . .
C30 C 0.20082(8) 0.36511(13) 0.54982(10) 0.0155(4) Uani 1 1 d . . . . .
H30 H 0.198833 0.317401 0.507659 0.019 Uiso 1 1 calc R U . . .
C31 C 0.20055(7) 0.67323(14) 0.59442(10) 0.0148(3) Uani 1 1 d . . . . .
H31 H 0.213022 0.716571 0.638086 0.018 Uiso 1 1 calc R U . . .
C32 C 0.18180(8) 0.72709(14) 0.53082(10) 0.0182(4) Uani 1 1 d . . . . .
H32 H 0.172869 0.683680 0.486562 0.022 Uiso 1 1 calc R U . . .
C33 C 0.17363(8) 0.84875(14) 0.52298(10) 0.0176(4) Uani 1 1 d . . . . .
O34 O 0.15033(7) 0.89160(11) 0.46490(7) 0.0322(4) Uani 1 1 d . . . . .
O35 O 0.19285(6) 0.90610(10) 0.58459(7) 0.0226(3) Uani 1 1 d . . . . .
H35A H 0.1868(10) 0.9712(19) 0.5766(4) 0.034 Uiso 1 1 calc R U . . .
O41 O 0.04755(7) 0.14086(12) 0.65219(8) 0.0314(3) Uani 1 1 d . . . . .
H41A H 0.0838(12) 0.13877(14) 0.6634(4) 0.047 Uiso 1 1 calc R U . . .
C42 C 0.02683(10) 0.04228(19) 0.61403(14) 0.0428(6) Uani 1 1 d . . . . .
H42A H 0.055947 0.019941 0.581259 0.064 Uiso 1 1 calc R U . . .
H42B H -0.013455 0.055320 0.583894 0.064 Uiso 1 1 calc R U . . .
H42C H 0.023619 -0.016888 0.650445 0.064 Uiso 1 1 calc R U . . .

loop_
_atom_site_aniso_label
_atom_site_aniso_U_11
_atom_site_aniso_U_22
_atom_site_aniso_U_33
_atom_site_aniso_U_23
_atom_site_aniso_U_13
_atom_site_aniso_U_12
Co1 0.01011(16) 0.00835(16) 0.01223(17) 0.000 -0.00216(12) 0.000
N2 0.0142(7) 0.0098(7) 0.0141(7) 0.0007(5) -0.0017(5) 0.0003(5)
C3 0.0164(8) 0.0148(8) 0.0168(9) 0.0015(7) -0.0008(7) -0.0012(7)
C4 0.0150(8) 0.0148(9) 0.0246(9) 0.0026(7) 0.0007(7) -0.0026(7)
C5 0.0134(8) 0.0147(9) 0.0288(10) -0.0050(7) -0.0015(7) -0.0038(7)
C6 0.0147(8) 0.0177(9) 0.0189(9) -0.0061(7) -0.0019(7) -0.0001(7)
C7 0.0112(8) 0.0108(8) 0.0152(8) -0.0012(6) -0.0028(6) 0.0025(6)
C8 0.0122(8) 0.0113(8) 0.0159(8) -0.0008(6) -0.0020(6) 0.0032(6)
C9 0.0211(9) 0.0185(9) 0.0170(9) -0.0035(7) -0.0014(7) -0.0002(7)
C10 0.0278(10) 0.0276(10) 0.0148(9) -0.0005(8) 0.0036(8) 0.0047(8)
C11 0.0166(9) 0.0220(9) 0.0212(9) 0.0052(7) 0.0045(7) 0.0031(7)
C12 0.0115(8) 0.0156(8) 0.0199(9) 0.0027(7) -0.0010(7) 0.0015(7)
N13 0.0108(7) 0.0109(7) 0.0153(7) 0.0011(5) -0.0023(5) 0.0023(5)
N14 0.0115(7) 0.0119(7) 0.0124(7) 0.0004(5) -0.0010(5) -0.0003(5)
C15 0.0110(8) 0.0125(8) 0.0120(8) 0.0006(6) 0.0007(6) -0.0004(6)
C16 0.0172(8) 0.0120(8) 0.0176(8) -0.0013(7) -0.0001(7) -0.0008(7)
C17 0.0179(9) 0.0171(9) 0.0152(8) -0.0021(7) -0.0007(7) -0.0062(7)
C18 0.0119(8) 0.0207(9) 0.0129(8) 0.0006(7) -0.0007(6) -0.0025(7)
C19 0.0105(8) 0.0156(8) 0.0155(8) 0.0021(7) -0.0003(6) 0.0018(6)
S21 0.0152(2) 0.0071(2) 0.0175(2) 0.00187(15) -0.00075(16) 0.00173(15)
O22 0.0295(7) 0.0093(6) 0.0222(7) -0.0008(5) -0.0056(5) 0.0019(5)
O23 0.0310(7) 0.0131(6) 0.0216(7) 0.0040(5) 0.0062(6) -0.0021(5)
O24 0.0187(7) 0.0157(7) 0.0442(9) 0.0054(6) -0.0008(6) 0.0073(5)
C25 0.0089(7) 0.0071(8) 0.0197(8) 0.0009(6) -0.0002(6) -0.0002(6)
C26 0.0167(8) 0.0129(8) 0.0152(8) 0.0024(6) 0.0020(7) 0.0011(6)
C27 0.0158(8) 0.0124(8) 0.0172(9) -0.0022(7) 0.0018(7) 0.0005(6)
C28 0.0097(8) 0.0106(8) 0.0188(9) 0.0006(6) 0.0003(6) -0.0002(6)
C29 0.0205(9) 0.0135(8) 0.0152(8) 0.0039(7) 0.0005(7) 0.0013(7)
C30 0.0175(9) 0.0122(8) 0.0158(8) -0.0011(7) -0.0002(7) 0.0014(6)
C31 0.0126(8) 0.0121(8) 0.0194(9) -0.0022(7) 0.0011(7) -0.0013(6)
C32 0.0236(9) 0.0098(8) 0.0202(9) -0.0016(7) -0.0001(7) -0.0013(7)
C33 0.0173(9) 0.0105(8) 0.0236(9) 0.0005(7) -0.0010(7) -0.0016(7)
O34 0.0576(10) 0.0128(7) 0.0211(7) 0.0032(5) -0.0091(7) 0.0029(6)
O35 0.0342(8) 0.0065(6) 0.0235(7) 0.0005(5) -0.0066(6) 0.0029(5)
O41 0.0189(7) 0.0394(9) 0.0346(8) -0.0044(7) 0.0004(6) 0.0023(6)
C42 0.0368(12) 0.0317(12) 0.0547(15) 0.0084(11) -0.0090(11) -0.0068(10)

loop_
_atom_type_symbol
_atom_type_description
_atom_type_scat_dispersion_real
_atom_type_scat_dispersion_imag
_atom_type_scat_source
C C 0.0033 0.0016 'International Tables Vol C Tables 4.2.6.8 and 6.1.1.4'
H H 0.0000 0.0000 'International Tables Vol C Tables 4.2.6.8 and 6.1.1.4'
N N 0.0061 0.0033 'International Tables Vol C Tables 4.2.6.8 and 6.1.1.4'
O O 0.0106 0.0060 'International Tables Vol C Tables 4.2.6.8 and 6.1.1.4'
S S 0.1246 0.1234 'International Tables Vol C Tables 4.2.6.8 and 6.1.1.4'
Co Co 0.3494 0.9721 'International Tables Vol C Tables 4.2.6.8 and 6.1.1.4'

loop_
_geom_angle_atom_site_label_1
_geom_angle_atom_site_label_2
_geom_angle_atom_site_label_3
_geom_angle
_geom_angle_site_symmetry_1
_geom_angle_site_symmetry_3
_geom_angle_publ_flag
N2 Co1 N2 91.10(7) . 2_656 ?
N2 Co1 N14 96.24(5) . 2_656 ?
N2 Co1 N14 172.65(5) 2_656 2_656 ?
N2 Co1 N14 172.66(5) . . ?
N2 Co1 N14 96.24(5) 2_656 . ?
N14 Co1 N14 76.41(7) 2_656 . ?
N2 Co1 N13 77.24(5) . . ?
N2 Co1 N13 94.29(5) 2_656 . ?
N14 Co1 N13 87.48(5) 2_656 . ?
N14 Co1 N13 101.99(5) . . ?
N2 Co1 N13 94.29(5) . 2_656 ?
N2 Co1 N13 77.24(5) 2_656 2_656 ?
N14 Co1 N13 101.99(5) 2_656 2_656 ?
N14 Co1 N13 87.48(5) . 2_656 ?
N13 Co1 N13 168.04(7) . 2_656 ?
C3 N2 C7 118.21(14) . . ?
C3 N2 Co1 125.58(11) . . ?
C7 N2 Co1 115.96(11) . . ?
N2 C3 C4 123.27(16) . . ?
N2 C3 H3 118.4 . . ?
C4 C3 H3 118.4 . . ?
C3 C4 C5 118.29(17) . . ?
C3 C4 H4 120.9 . . ?
C5 C4 H4 120.9 . . ?
C4 C5 C6 119.43(16) . . ?
C4 C5 H5 120.3 . . ?
C6 C5 H5 120.3 . . ?
C5 C6 C7 119.12(16) . . ?
C5 C6 H6 120.4 . . ?
C7 C6 H6 120.4 . . ?
N2 C7 C6 121.64(16) . . ?
N2 C7 C8 115.56(14) . . ?
C6 C7 C8 122.76(15) . . ?
N13 C8 C9 121.51(16) . . ?
N13 C8 C7 115.52(14) . . ?
C9 C8 C7 122.96(15) . . ?
C10 C9 C8 119.27(16) . . ?
C10 C9 H9 120.4 . . ?
C8 C9 H9 120.4 . . ?
C11 C10 C9 119.09(17) . . ?
C11 C10 H10 120.5 . . ?
C9 C10 H10 120.5 . . ?
C12 C11 C10 118.73(17) . . ?
C12 C11 H11 120.6 . . ?
C10 C11 H11 120.6 . . ?
N13 C12 C11 122.94(16) . . ?
N13 C12 H12 118.5 . . ?
C11 C12 H12 118.5 . . ?
C12 N13 C8 118.42(15) . . ?
C12 N13 Co1 126.01(11) . . ?
C8 N13 Co1 115.57(11) . . ?
C19 N14 C15 118.12(13) . . ?
C19 N14 Co1 124.59(11) . . ?
C15 N14 Co1 116.67(10) . . ?
N14 C15 C16 122.60(14) . . ?
N14 C15 C15 114.68(8) . 2_656 ?
C16 C15 C15 122.72(10) . 2_656 ?
C15 C16 C17 118.66(16) . . ?
C15 C16 H16 120.7 . . ?
C17 C16 H16 120.7 . . ?
C18 C17 C16 119.03(15) . . ?
C18 C17 H17 120.5 . . ?
C16 C17 H17 120.5 . . ?
C17 C18 C19 119.10(15) . . ?
C17 C18 H18 120.4 . . ?
C19 C18 H18 120.4 . . ?
N14 C19 C18 122.48(15) . . ?
N14 C19 H19 118.8 . . ?
C18 C19 H19 118.8 . . ?
O24 S21 O23 113.68(8) . . ?
O24 S21 O22 112.43(8) . . ?
O23 S21 O22 111.76(8) . . ?
O24 S21 C25 106.15(7) . . ?
O23 S21 C25 106.39(8) . . ?
O22 S21 C25 105.74(7) . . ?
C26 C25 C30 120.26(15) . . ?
C26 C25 S21 118.31(13) . . ?
C30 C25 S21 121.31(13) . . ?
C27 C26 C25 120.16(16) . . ?
C27 C26 H26 119.9 . . ?
C25 C26 H26 119.9 . . ?
C26 C27 C28 120.66(16) . . ?
C26 C27 H27 119.7 . . ?
C28 C27 H27 119.7 . . ?
C27 C28 C29 118.43(15) . . ?
C27 C28 C31 118.93(15) . . ?
C29 C28 C31 122.62(15) . . ?
C30 C29 C28 121.17(16) . . ?
C30 C29 H29 119.4 . . ?
C28 C29 H29 119.4 . . ?
C29 C30 C25 119.29(16) . . ?
C29 C30 H30 120.4 . . ?
C25 C30 H30 120.4 . . ?
C32 C31 C28 124.89(16) . . ?
C32 C31 H31 117.6 . . ?
C28 C31 H31 117.6 . . ?
C31 C32 C33 125.61(16) . . ?
C31 C32 H32 117.2 . . ?
C33 C32 H32 117.2 . . ?
O34 C33 O35 123.09(16) . . ?
O34 C33 C32 122.25(16) . . ?
O35 C33 C32 114.66(15) . . ?
C33 O35 H35A 109.5 . . ?
C42 O41 H41A 109.5 . . ?
O41 C42 H42A 109.5 . . ?
O41 C42 H42B 109.5 . . ?
H42A C42 H42B 109.5 . . ?
O41 C42 H42C 109.5 . . ?
H42A C42 H42C 109.5 . . ?
H42B C42 H42C 109.5 . . ?

loop_
_geom_bond_atom_site_label_1
_geom_bond_atom_site_label_2
_geom_bond_distance
_geom_bond_site_symmetry_2
_geom_bond_publ_flag
Co1 N2 2.1232(13) . ?
Co1 N2 2.1233(13) 2_656 ?
Co1 N14 2.1243(13) 2_656 ?
Co1 N14 2.1243(13) . ?
Co1 N13 2.1321(14) . ?
Co1 N13 2.1321(14) 2_656 ?
N2 C3 1.342(2) . ?
N2 C7 1.352(2) . ?
C3 C4 1.380(2) . ?
C3 H3 0.9500 . ?
C4 C5 1.381(3) . ?
C4 H4 0.9500 . ?
C5 C6 1.384(3) . ?
C5 H5 0.9500 . ?
C6 C7 1.389(2) . ?
C6 H6 0.9500 . ?
C7 C8 1.487(2) . ?
C8 N13 1.355(2) . ?
C8 C9 1.389(2) . ?
C9 C10 1.385(3) . ?
C9 H9 0.9500 . ?
C10 C11 1.383(3) . ?
C10 H10 0.9500 . ?
C11 C12 1.379(3) . ?
C11 H11 0.9500 . ?
C12 N13 1.342(2) . ?
C12 H12 0.9500 . ?
N14 C19 1.344(2) . ?
N14 C15 1.349(2) . ?
C15 C16 1.387(2) . ?
C15 C15 1.491(3) 2_656 ?
C16 C17 1.388(2) . ?
C16 H16 0.9500 . ?
C17 C18 1.383(2) . ?
C17 H17 0.9500 . ?
C18 C19 1.385(2) . ?
C18 H18 0.9500 . ?
C19 H19 0.9500 . ?
S21 O24 1.4404(13) . ?
S21 O23 1.4555(13) . ?
S21 O22 1.4676(12) . ?
S21 C25 1.7769(16) . ?
C25 C26 1.387(2) . ?
C25 C30 1.391(2) . ?
C26 C27 1.386(2) . ?
C26 H26 0.9500 . ?
C27 C28 1.393(2) . ?
C27 H27 0.9500 . ?
C28 C29 1.403(2) . ?
C28 C31 1.473(2) . ?
C29 C30 1.386(2) . ?
C29 H29 0.9500 . ?
C30 H30 0.9500 . ?
C31 C32 1.328(2) . ?
C31 H31 0.9500 . ?
C32 C33 1.478(2) . ?
C32 H32 0.9500 . ?
C33 O34 1.209(2) . ?
C33 O35 1.322(2) . ?
O35 H35A 0.80(2) . ?
O41 C42 1.411(3) . ?
O41 H41A 0.79(3) . ?
C42 H42A 0.9800 . ?
C42 H42B 0.9800 . ?
C42 H42C 0.9800 . ?

loop_
_geom_torsion_atom_site_label_1
_geom_torsion_atom_site_label_2
_geom_torsion_atom_site_label_3
_geom_torsion_atom_site_label_4
_geom_torsion
_geom_torsion_site_symmetry_1
_geom_torsion_site_symmetry_2
_geom_torsion_site_symmetry_3
_geom_torsion_site_symmetry_4
_geom_torsion_publ_flag
C7 N2 C3 C4 -1.4(2) . . . . ?
Co1 N2 C3 C4 172.65(13) . . . . ?
N2 C3 C4 C5 0.8(3) . . . . ?
C3 C4 C5 C6 0.6(3) . . . . ?
C4 C5 C6 C7 -1.4(3) . . . . ?
C3 N2 C7 C6 0.6(2) . . . . ?
Co1 N2 C7 C6 -174.06(12) . . . . ?
C3 N2 C7 C8 178.21(14) . . . . ?
Co1 N2 C7 C8 3.60(17) . . . . ?
C5 C6 C7 N2 0.8(2) . . . . ?
C5 C6 C7 C8 -176.66(15) . . . . ?
N2 C7 C8 N13 -4.7(2) . . . . ?
C6 C7 C8 N13 172.93(15) . . . . ?
N2 C7 C8 C9 176.88(15) . . . . ?
C6 C7 C8 C9 -5.5(3) . . . . ?
N13 C8 C9 C10 -2.1(3) . . . . ?
C7 C8 C9 C10 176.24(15) . . . . ?
C8 C9 C10 C11 1.2(3) . . . . ?
C9 C10 C11 C12 0.8(3) . . . . ?
C10 C11 C12 N13 -2.1(3) . . . . ?
C11 C12 N13 C8 1.3(2) . . . . ?
C11 C12 N13 Co1 -179.91(12) . . . . ?
C9 C8 N13 C12 0.8(2) . . . . ?
C7 C8 N13 C12 -177.61(13) . . . . ?
C9 C8 N13 Co1 -178.08(12) . . . . ?
C7 C8 N13 Co1 3.48(17) . . . . ?
C19 N14 C15 C16 0.1(2) . . . . ?
Co1 N14 C15 C16 -171.32(13) . . . . ?
C19 N14 C15 C15 179.66(17) . . . 2_656 ?
Co1 N14 C15 C15 8.3(2) . . . 2_656 ?
N14 C15 C16 C17 -0.7(3) . . . . ?
C15 C15 C16 C17 179.69(19) 2_656 . . . ?
C15 C16 C17 C18 0.6(3) . . . . ?
C16 C17 C18 C19 0.2(3) . . . . ?
C15 N14 C19 C18 0.8(2) . . . . ?
Co1 N14 C19 C18 171.44(12) . . . . ?
C17 C18 C19 N14 -1.0(3) . . . . ?
O24 S21 C25 C26 -86.90(14) . . . . ?
O23 S21 C25 C26 34.50(15) . . . . ?
O22 S21 C25 C26 153.47(13) . . . . ?
O24 S21 C25 C30 89.21(15) . . . . ?
O23 S21 C25 C30 -149.38(14) . . . . ?
O22 S21 C25 C30 -30.41(16) . . . . ?
C30 C25 C26 C27 0.7(2) . . . . ?
S21 C25 C26 C27 176.83(13) . . . . ?
C25 C26 C27 C28 0.5(3) . . . . ?
C26 C27 C28 C29 -1.4(2) . . . . ?
C26 C27 C28 C31 177.02(15) . . . . ?
C27 C28 C29 C30 1.2(2) . . . . ?
C31 C28 C29 C30 -177.10(15) . . . . ?
C28 C29 C30 C25 -0.2(3) . . . . ?
C26 C25 C30 C29 -0.8(2) . . . . ?
S21 C25 C30 C29 -176.85(13) . . . . ?
C27 C28 C31 C32 -162.60(17) . . . . ?
C29 C28 C31 C32 15.7(3) . . . . ?
C28 C31 C32 C33 174.53(16) . . . . ?
C31 C32 C33 O34 -172.05(19) . . . . ?
C31 C32 C33 O35 6.9(3) . . . . ?
